data_4118827
loop_
_publ_author_name
'Pavol Jakubec'
'Alison Hawkins'
'Wolfgang Felzmann'
'Darren J. Dixon'

_publ_contact_author 'Darren J Dixon'
_publ_contact_author_email darren.dixon@chem.ox.ac.uk
_publ_section_title
;
 Total Synthesis of Manzamine A and Related Alkaloids
;
_journal_name_full 'Journal of the American Chemical Society'
_journal_page_first 17482
_journal_page_last 17485
_journal_paper_doi 10.1021/ja308826x
_journal_volume 134
_journal_year 2012
_chemical_absolute_configuration unk
_chemical_formula_moiety 'C25 H39 N3 O3'
_chemical_formula_sum 'C25 H39 N3 O3'
_chemical_formula_weight 429.60
_space_group_IT_number 19
_symmetry_cell_setting orthorhombic
_symmetry_space_group_name_Hall 'P 2ac 2ab'
_symmetry_space_group_name_H-M 'P 21 21 21'
_atom_sites_solution_hydrogens difmap
_atom_sites_solution_primary direct
_audit_creation_date 12-05-15
_audit_creation_method CRYSTALS_ver_14.40
_cell_angle_alpha 90
_cell_angle_beta 90
_cell_angle_gamma 90
_cell_formula_units_Z 4
_cell_length_a 11.4943(2)
_cell_length_b 12.2951(2)
_cell_length_c 16.9560(3)
_cell_measurement_reflns_used 3019
_cell_measurement_temperature 150
_cell_measurement_theta_max 27
_cell_measurement_theta_min 5
_cell_volume 2396.28(7)
_computing_cell_refinement 'DENZO/SCALEPACK (Otwinowski & Minor, 1997)'
_computing_data_collection 'COLLECT (Nonius, 2001).'
_computing_data_reduction 'DENZO/SCALEPACK (Otwinowski & Minor, 1997)'
_computing_molecular_graphics 'CAMERON (Watkin et al., 1996)'
_computing_publication_material 'CRYSTALS (Betteridge et al., 2003)'
_computing_structure_refinement 'CRYSTALS (Betteridge et al., 2003)'
_computing_structure_solution 'SIR92 (Altomare et al., 1994)'
_diffrn_ambient_temperature 150
_diffrn_measured_fraction_theta_full 0.990
_diffrn_measured_fraction_theta_max 0.990
_diffrn_measurement_device Area
_diffrn_measurement_device_type 'Nonius KappaCCD'
_diffrn_measurement_method \w
_diffrn_radiation_monochromator graphite
_diffrn_radiation_type 'Mo K\a'
_diffrn_radiation_wavelength 0.71073
_diffrn_reflns_av_R_equivalents 0.043
_diffrn_reflns_limit_h_max 14
_diffrn_reflns_limit_h_min -14
_diffrn_reflns_limit_k_max 15
_diffrn_reflns_limit_k_min -15
_diffrn_reflns_limit_l_max 22
_diffrn_reflns_limit_l_min -21
_diffrn_reflns_number 20779
_diffrn_reflns_theta_full 27.467
_diffrn_reflns_theta_max 27.467
_diffrn_reflns_theta_min 5.118
_diffrn_standards_number 0
_exptl_absorpt_coefficient_mu 0.078
_exptl_absorpt_correction_T_max 0.98
_exptl_absorpt_correction_T_min 0.84
_exptl_absorpt_correction_type multi-scan
_exptl_absorpt_process_details 'DENZO/SCALEPACK (Otwinowski & Minor, 1997)'
_exptl_crystal_colour colourless
_exptl_crystal_density_diffrn 1.191
_exptl_crystal_description block
_exptl_crystal_F_000 936
_exptl_crystal_size_max 0.550
_exptl_crystal_size_mid 0.400
_exptl_crystal_size_min 0.280
_refine_diff_density_max 0.51
_refine_diff_density_min -0.44
_refine_ls_extinction_method none
_refine_ls_goodness_of_fit_ref 0.9183
_refine_ls_hydrogen_treatment constr
_refine_ls_matrix_type full
_refine_ls_number_parameters 280
_refine_ls_number_reflns 3052
_refine_ls_number_restraints 0
_refine_ls_R_factor_all 0.0786
_refine_ls_R_factor_gt 0.0476
_refine_ls_shift/su_max 0.0001218
_refine_ls_shift/su_mean 0.0000121
_refine_ls_structure_factor_coef Fsqd
_refine_ls_weighting_details
;
 Method, part 1, Chebychev polynomial, (Watkin, 1994, Prince, 1982) 
 [weight] = 1.0/[A~0~*T~0~(x)+A~1~*T~1~(x) ... +A~n-1~]*T~n-1~(x)] 
 where A~i~ are the Chebychev coefficients listed below and x= Fcalc/Fmax 
 Method = Robust Weighting (Prince, 1982) 
 W = [weight] * [1-(deltaF/6*sigmaF)^2^]^2^ 
 A~i~ are: 
 15.3 22.0 10.9 2.76 
;
_refine_ls_weighting_scheme calc
_refine_ls_wR_factor_all 0.1408
_refine_ls_wR_factor_gt 0.1088
_refine_ls_wR_factor_ref 0.1408
_reflns_limit_h_max 14
_reflns_limit_h_min 0
_reflns_limit_k_max 15
_reflns_limit_k_min 0
_reflns_limit_l_max 22
_reflns_limit_l_min 0
_reflns_number_gt 2190
_reflns_number_total 3052
_reflns_threshold_expression I>2.0\s(I)
_oxford_diffrn_Wilson_B_factor 2.55
_oxford_diffrn_Wilson_scale 6.07
_oxford_refine_ls_r_factor_ref 0.0786
_oxford_refine_ls_scale 0.4101(9)
_oxford_reflns_number_all 3052
_oxford_reflns_threshold_expression_ref I>-3.0\s(I)
_oxford_structure_analysis_title 008djd11
_cod_data_source_file ja308826x_si_002.cif
_cod_data_source_block 20
_cod_original_sg_symbol_H-M 'P 21 21 21 '
_cod_database_code 4118827

loop_
_symmetry_equiv_pos_as_xyz
x,y,z
x+1/2,-y+1/2,-z
-x,y+1/2,-z+1/2
-x+1/2,-y,z+1/2

loop_
_atom_site_label
_atom_site_type_symbol
_atom_site_fract_x
_atom_site_fract_y
_atom_site_fract_z
_atom_site_U_iso_or_equiv
_atom_site_occupancy
_atom_site_adp_type
_atom_site_refinement_flags_posn
O1 O 0.8060(2) 0.1848(2) 0.15204(14) 0.0316 1.0000 Uani .
C2 C 0.7138(3) 0.2278(3) 0.2005(2) 0.0260 1.0000 Uani .
O3 O 0.6609(2) 0.3126(2) 0.15661(14) 0.0291 1.0000 Uani .
C4 C 0.7430(4) 0.3463(3) 0.0982(2) 0.0409 1.0000 Uani .
C5 C 0.8044(4) 0.2425(4) 0.0790(2) 0.0427 1.0000 Uani .
C6 C 0.7691(3) 0.2734(3) 0.2759(2) 0.0278 1.0000 Uani .
C7 C 0.6720(3) 0.3152(3) 0.32558(18) 0.0239 1.0000 Uani .
N8 N 0.6510(3) 0.4152(2) 0.34139(16) 0.0256 1.0000 Uani .
O9 O 0.7353(2) 0.48668(19) 0.31072(15) 0.0309 1.0000 Uani .
C10 C 0.5795(3) 0.2359(3) 0.34964(19) 0.0241 1.0000 Uani .
N11 N 0.6218(3) 0.1498(2) 0.40305(16) 0.0250 1.0000 Uani .
C12 C 0.5236(3) 0.0715(3) 0.40640(19) 0.0261 1.0000 Uani .
C13 C 0.4279(3) 0.1029(3) 0.4622(2) 0.0315 1.0000 Uani .
C14 C 0.4252(4) 0.0762(3) 0.5379(2) 0.0381 1.0000 Uani .
C15 C 0.5158(4) 0.0102(4) 0.5807(2) 0.0409 1.0000 Uani .
C16 C 0.6240(4) 0.0757(4) 0.6036(2) 0.0423 1.0000 Uani .
C17 C 0.7056(4) 0.1065(3) 0.5365(2) 0.0378 1.0000 Uani .
C18 C 0.6610(4) 0.1940(3) 0.47862(19) 0.0330 1.0000 Uani .
C19 C 0.4815(3) 0.0663(3) 0.31996(19) 0.0278 1.0000 Uani .
C20 C 0.5302(3) 0.1706(3) 0.27891(18) 0.0229 1.0000 Uani .
C21 C 0.6268(3) 0.1377(3) 0.21896(19) 0.0241 1.0000 Uani .
C22 C 0.5695(3) 0.0887(3) 0.1457(2) 0.0296 1.0000 Uani .
C23 C 0.4706(3) 0.1554(3) 0.1112(2) 0.0300 1.0000 Uani .
N24 N 0.3817(3) 0.1814(2) 0.17112(16) 0.0258 1.0000 Uani .
C25 C 0.4355(3) 0.2375(3) 0.23940(19) 0.0241 1.0000 Uani .
C26 C 0.2921(4) 0.2509(3) 0.1347(2) 0.0346 1.0000 Uani .
C27 C 0.1841(4) 0.2639(4) 0.1852(3) 0.0460 1.0000 Uani .
C28 C 0.0937(4) 0.3387(4) 0.1460(3) 0.0490 1.0000 Uani .
C29 C 0.1191(4) 0.4584(4) 0.1550(3) 0.0542 1.0000 Uani .
C30 C 0.0307(5) 0.5313(4) 0.1141(4) 0.0611 1.0000 Uani .
C31 C -0.0468(7) 0.5869(5) 0.1473(5) 0.0874 1.0000 Uani .
H41 H 0.7978 0.4004 0.1193 0.0490 1.0000 Uiso R
H42 H 0.7021 0.3764 0.0537 0.0489 1.0000 Uiso R
H51 H 0.8837 0.2557 0.0613 0.0513 1.0000 Uiso R
H52 H 0.7616 0.2007 0.0394 0.0507 1.0000 Uiso R
H61 H 0.8246 0.3305 0.2641 0.0331 1.0000 Uiso R
H62 H 0.8082 0.2145 0.3031 0.0328 1.0000 Uiso R
H101 H 0.5161 0.2763 0.3748 0.0287 1.0000 Uiso R
H121 H 0.5547 -0.0001 0.4230 0.0310 1.0000 Uiso R
H131 H 0.3674 0.1449 0.4412 0.0380 1.0000 Uiso R
H141 H 0.3608 0.1002 0.5677 0.0458 1.0000 Uiso R
H152 H 0.4798 -0.0178 0.6285 0.0491 1.0000 Uiso R
H151 H 0.5397 -0.0514 0.5472 0.0485 1.0000 Uiso R
H162 H 0.6685 0.0315 0.6406 0.0504 1.0000 Uiso R
H161 H 0.6002 0.1426 0.6303 0.0508 1.0000 Uiso R
H172 H 0.7765 0.1343 0.5599 0.0460 1.0000 Uiso R
H171 H 0.7225 0.0402 0.5060 0.0459 1.0000 Uiso R
H182 H 0.7242 0.2440 0.4670 0.0400 1.0000 Uiso R
H181 H 0.5969 0.2343 0.5042 0.0394 1.0000 Uiso R
H191 H 0.5106 0.0015 0.2946 0.0334 1.0000 Uiso R
H192 H 0.3978 0.0661 0.3180 0.0344 1.0000 Uiso R
H211 H 0.6711 0.0799 0.2438 0.0292 1.0000 Uiso R
H221 H 0.6292 0.0802 0.1060 0.0359 1.0000 Uiso R
H222 H 0.5372 0.0175 0.1591 0.0362 1.0000 Uiso R
H231 H 0.5004 0.2222 0.0884 0.0356 1.0000 Uiso R
H232 H 0.4304 0.1139 0.0705 0.0364 1.0000 Uiso R
H251 H 0.4683 0.3076 0.2227 0.0291 1.0000 Uiso R
H252 H 0.3749 0.2503 0.2784 0.0285 1.0000 Uiso R
H261 H 0.3245 0.3222 0.1221 0.0410 1.0000 Uiso R
H262 H 0.2675 0.2155 0.0857 0.0408 1.0000 Uiso R
H272 H 0.2078 0.2981 0.2352 0.0551 1.0000 Uiso R
H271 H 0.1504 0.1911 0.1958 0.0557 1.0000 Uiso R
H282 H 0.0176 0.3253 0.1705 0.0591 1.0000 Uiso R
H281 H 0.0898 0.3224 0.0895 0.0594 1.0000 Uiso R
H292 H 0.1185 0.4764 0.2108 0.0652 1.0000 Uiso R
H291 H 0.1966 0.4736 0.1335 0.0655 1.0000 Uiso R
H301 H 0.0330 0.5363 0.0584 0.0734 1.0000 Uiso R
H311 H -0.0996 0.6280 0.1165 0.1044 1.0000 Uiso R
H312 H -0.0532 0.5863 0.2026 0.1045 1.0000 Uiso R
H91 H 0.7031 0.5484 0.3168 0.0481 1.0000 Uiso R

loop_
_atom_site_aniso_label
_atom_site_aniso_U_11
_atom_site_aniso_U_22
_atom_site_aniso_U_33
_atom_site_aniso_U_23
_atom_site_aniso_U_13
_atom_site_aniso_U_12
O1 0.0324(13) 0.0339(13) 0.0286(12) -0.0010(11) 0.0075(11) 0.0050(12)
C2 0.0234(16) 0.0262(16) 0.0283(16) -0.0021(14) 0.0041(14) 0.0046(14)
O3 0.0288(12) 0.0287(12) 0.0297(12) 0.0082(11) 0.0000(11) 0.0044(11)
C4 0.041(2) 0.041(2) 0.041(2) 0.0134(19) 0.0092(19) -0.0005(18)
C5 0.044(2) 0.052(2) 0.0317(19) 0.0068(18) 0.0097(18) 0.000(2)
C6 0.0255(17) 0.0280(17) 0.0300(17) -0.0009(14) -0.0016(14) 0.0035(15)
C7 0.0289(17) 0.0246(15) 0.0183(14) -0.0001(12) -0.0039(13) 0.0014(14)
N8 0.0293(15) 0.0230(13) 0.0245(13) 0.0025(12) -0.0043(12) -0.0032(12)
O9 0.0311(13) 0.0216(11) 0.0401(14) 0.0044(11) 0.0003(12) -0.0034(10)
C10 0.0263(16) 0.0253(15) 0.0207(14) -0.0002(13) -0.0001(13) 0.0034(14)
N11 0.0299(14) 0.0220(14) 0.0233(13) 0.0029(11) -0.0030(12) -0.0001(12)
C12 0.0305(17) 0.0227(16) 0.0251(16) 0.0035(13) 0.0025(15) 0.0003(15)
C13 0.0311(18) 0.0316(18) 0.0320(17) 0.0004(15) 0.0029(16) 0.0026(16)
C14 0.039(2) 0.042(2) 0.0325(18) 0.0027(18) 0.0057(17) 0.0005(19)
C15 0.053(2) 0.042(2) 0.0282(18) 0.0117(16) 0.0047(19) 0.001(2)
C16 0.058(3) 0.043(2) 0.0259(17) 0.0071(17) -0.0034(18) 0.005(2)
C17 0.046(2) 0.040(2) 0.0276(17) 0.0053(16) -0.0074(18) 0.0002(19)
C18 0.044(2) 0.0301(17) 0.0246(16) 0.0028(14) -0.0068(16) -0.0049(17)
C19 0.0348(19) 0.0224(16) 0.0262(16) 0.0027(13) -0.0001(15) -0.0034(15)
C20 0.0281(16) 0.0194(15) 0.0210(14) 0.0011(12) 0.0007(13) -0.0008(13)
C21 0.0277(17) 0.0190(15) 0.0256(16) -0.0002(13) 0.0007(14) 0.0026(14)
C22 0.0312(18) 0.0298(17) 0.0277(16) -0.0043(15) 0.0003(15) 0.0023(16)
C23 0.0368(19) 0.0319(18) 0.0212(15) -0.0024(14) -0.0009(15) -0.0019(17)
N24 0.0302(14) 0.0236(13) 0.0236(14) -0.0012(11) -0.0035(12) 0.0042(12)
C25 0.0266(16) 0.0232(16) 0.0224(15) -0.0039(13) -0.0009(13) 0.0016(14)
C26 0.038(2) 0.035(2) 0.0303(18) 0.0028(16) -0.0029(16) 0.0029(18)
C27 0.036(2) 0.056(3) 0.046(2) 0.007(2) 0.0021(19) 0.010(2)
C28 0.039(2) 0.053(3) 0.055(3) -0.005(2) -0.006(2) 0.010(2)
C29 0.048(3) 0.056(3) 0.059(3) 0.010(2) -0.011(2) -0.005(2)
C30 0.058(3) 0.053(3) 0.073(3) 0.005(3) -0.006(3) 0.003(3)
C31 0.106(5) 0.057(3) 0.100(5) 0.015(4) 0.005(5) 0.020(4)

loop_
_atom_type_symbol
_atom_type_scat_dispersion_real
_atom_type_scat_dispersion_imag
_atom_type_scat_Cromer_Mann_a1
_atom_type_scat_Cromer_Mann_b1
_atom_type_scat_Cromer_Mann_a2
_atom_type_scat_Cromer_Mann_b2
_atom_type_scat_Cromer_Mann_a3
_atom_type_scat_Cromer_Mann_b3
_atom_type_scat_Cromer_Mann_a4
_atom_type_scat_Cromer_Mann_b4
_atom_type_scat_Cromer_Mann_c
_atom_type_scat_source
C 0.0033 0.0016 2.3100 20.8439 1.0200 10.2075 1.5886 0.5687 0.8650 51.6512 0.2156 'International Tables Vol C 4.2.6.8 and 6.1.1.4'
H 0.0000 0.0000 0.4930 10.5109 0.3229 26.1257 0.1402 3.1424 0.0408 57.7998 0.0030 'International Tables Vol C 4.2.6.8 and 6.1.1.4'
N 0.0061 0.0033 12.2126 0.0057 3.1322 9.8933 2.0125 28.9975 1.1663 0.5826 -11.5290 'International Tables Vol C 4.2.6.8 and 6.1.1.4'
O 0.0106 0.0060 3.0485 13.2771 2.2868 5.7011 1.5463 0.3239 0.8670 32.9089 0.2508 'International Tables Vol C 4.2.6.8 and 6.1.1.4'

loop_
_geom_angle_atom_site_label_1
_geom_angle_atom_site_label_2
_geom_angle_atom_site_label_3
_geom_angle
_geom_angle_publ_flag
C2 O1 C5 107.6(3) yes
O1 C2 O3 106.6(3) yes
O1 C2 C6 107.7(3) yes
O3 C2 C6 110.3(3) yes
O1 C2 C21 109.4(3) yes
O3 C2 C21 111.1(3) yes
C6 C2 C21 111.5(3) yes
C2 O3 C4 107.1(3) yes
O3 C4 C5 102.4(3) yes
O3 C4 H41 111.5 no
C5 C4 H41 110.8 no
O3 C4 H42 109.4 no
C5 C4 H42 112.9 no
H41 C4 H42 109.7 no
C4 C5 O1 104.0(3) yes
C4 C5 H51 111.5 no
O1 C5 H51 109.8 no
C4 C5 H52 111.1 no
O1 C5 H52 110.0 no
H51 C5 H52 110.3 no
C2 C6 C7 106.7(3) yes
C2 C6 H61 111.5 no
C7 C6 H61 111.1 no
C2 C6 H62 108.4 no
C7 C6 H62 109.6 no
H61 C6 H62 109.5 no
C6 C7 N8 126.2(3) yes
C6 C7 C10 117.5(3) yes
N8 C7 C10 115.7(3) yes
C7 N8 O9 113.1(3) yes
N8 O9 H91 102.3 no
C7 C10 N11 113.6(3) yes
C7 C10 C20 112.7(3) yes
N11 C10 C20 102.9(3) yes
C7 C10 H101 108.5 no
N11 C10 H101 110.0 no
C20 C10 H101 109.1 no
C10 N11 C12 103.8(3) yes
C10 N11 C18 111.9(3) yes
C12 N11 C18 116.2(3) yes
N11 C12 C13 114.5(3) yes
N11 C12 C19 103.2(3) yes
C13 C12 C19 112.3(3) yes
N11 C12 H121 108.2 no
C13 C12 H121 108.3 no
C19 C12 H121 110.3 no
C12 C13 C14 124.3(4) yes
C12 C13 H131 116.5 no
C14 C13 H131 119.2 no
C13 C14 C15 125.7(4) yes
C13 C14 H141 117.3 no
C15 C14 H141 117.0 no
C14 C15 C16 113.6(3) yes
C14 C15 H152 107.3 no
C16 C15 H152 108.6 no
C14 C15 H151 109.3 no
C16 C15 H151 108.8 no
H152 C15 H151 109.1 no
C15 C16 C17 116.1(3) yes
C15 C16 H162 107.2 no
C17 C16 H162 107.2 no
C15 C16 H161 109.4 no
C17 C16 H161 108.0 no
H162 C16 H161 108.6 no
C16 C17 C18 116.4(4) yes
C16 C17 H172 107.4 no
C18 C17 H172 107.1 no
C16 C17 H171 108.0 no
C18 C17 H171 108.0 no
H172 C17 H171 110.0 no
C17 C18 N11 113.6(3) yes
C17 C18 H182 108.8 no
N11 C18 H182 106.7 no
C17 C18 H181 108.5 no
N11 C18 H181 109.9 no
H182 C18 H181 109.2 no
C12 C19 C20 106.0(3) yes
C12 C19 H191 110.4 no
C20 C19 H191 110.8 no
C12 C19 H192 110.2 no
C20 C19 H192 110.2 no
H191 C19 H192 109.1 no
C10 C20 C19 102.2(2) yes
C10 C20 C21 112.2(3) yes
C19 C20 C21 109.5(3) yes
C10 C20 C25 108.8(3) yes
C19 C20 C25 112.6(3) yes
C21 C20 C25 111.3(3) yes
C2 C21 C20 114.4(3) yes
C2 C21 C22 113.7(3) yes
C20 C21 C22 109.0(3) yes
C2 C21 H211 106.1 no
C20 C21 H211 106.3 no
C22 C21 H211 106.8 no
C21 C22 C23 115.0(3) yes
C21 C22 H221 107.6 no
C23 C22 H221 108.8 no
C21 C22 H222 109.0 no
C23 C22 H222 106.8 no
H221 C22 H222 109.5 no
C22 C23 N24 111.7(3) yes
C22 C23 H231 110.3 no
N24 C23 H231 109.6 no
C22 C23 H232 110.1 no
N24 C23 H232 105.8 no
H231 C23 H232 109.2 no
C23 N24 C25 110.5(3) yes
C23 N24 C26 108.7(3) yes
C25 N24 C26 110.4(3) yes
C20 C25 N24 113.0(3) yes
C20 C25 H251 109.1 no
N24 C25 H251 110.1 no
C20 C25 H252 107.5 no
N24 C25 H252 107.9 no
H251 C25 H252 109.2 no
N24 C26 C27 113.4(3) yes
N24 C26 H261 110.2 no
C27 C26 H261 109.9 no
N24 C26 H262 107.5 no
C27 C26 H262 106.7 no
H261 C26 H262 108.9 no
C26 C27 C28 111.8(4) yes
C26 C27 H272 107.7 no
C28 C27 H272 107.7 no
C26 C27 H271 109.1 no
C28 C27 H271 110.8 no
H272 C27 H271 109.7 no
C27 C28 C29 114.2(4) yes
C27 C28 H282 108.6 no
C29 C28 H282 107.0 no
C27 C28 H281 109.3 no
C29 C28 H281 107.9 no
H282 C28 H281 109.8 no
C28 C29 C30 113.6(4) yes
C28 C29 H292 108.6 no
C30 C29 H292 107.7 no
C28 C29 H291 108.9 no
C30 C29 H291 109.0 no
H292 C29 H291 108.9 no
C29 C30 C31 126.1(6) yes
C29 C30 H301 118.3 no
C31 C30 H301 115.6 no
C30 C31 H311 119.9 no
C30 C31 H312 119.9 no
H311 C31 H312 120.2 no

loop_
_geom_bond_atom_site_label_1
_geom_bond_atom_site_label_2
_geom_bond_distance
_geom_bond_publ_flag
O1 C2 1.441(4) yes
O1 C5 1.427(4) yes
C2 O3 1.418(4) yes
C2 C6 1.533(5) yes
C2 C21 1.525(5) yes
O3 C4 1.430(4) yes
C4 C5 1.494(6) yes
C4 H41 0.984 no
C4 H42 0.963 no
C5 H51 0.972 no
C5 H52 0.978 no
C6 C7 1.490(5) yes
C6 H61 0.970 no
C6 H62 0.969 no
C7 N8 1.282(4) yes
C7 C10 1.498(5) yes
N8 O9 1.408(4) yes
O9 H91 0.850 no
C10 N11 1.475(4) yes
C10 C20 1.551(4) yes
C10 H101 0.979 no
N11 C12 1.484(4) yes
N11 C18 1.463(4) yes
C12 C13 1.501(5) yes
C12 C19 1.545(4) yes
C12 H121 0.991 no
C13 C14 1.326(5) yes
C13 H131 0.937 no
C14 C15 1.506(6) yes
C14 H141 0.944 no
C15 C16 1.533(6) yes
C15 H152 0.974 no
C15 H151 0.985 no
C16 C17 1.523(6) yes
C16 H162 0.974 no
C16 H161 0.979 no
C17 C18 1.543(5) yes
C17 H172 0.969 no
C17 H171 0.985 no
C18 H182 0.971 no
C18 H181 0.989 no
C19 C20 1.562(4) yes
C19 H191 0.966 no
C19 H192 0.962 no
C20 C21 1.559(4) yes
C20 C25 1.520(4) yes
C21 C22 1.530(5) yes
C21 H211 0.970 no
C22 C23 1.519(5) yes
C22 H221 0.966 no
C22 H222 0.978 no
C23 N24 1.476(4) yes
C23 H231 0.970 no
C23 H232 0.975 no
N24 C25 1.483(4) yes
N24 C26 1.474(5) yes
C25 H251 0.982 no
C25 H252 0.973 no
C26 C27 1.517(6) yes
C26 H261 0.976 no
C26 H262 0.979 no
C27 C28 1.538(6) yes
C27 H272 0.986 no
C27 H271 0.991 no
C28 C29 1.508(7) yes
C28 H282 0.983 no
C28 H281 0.979 no
C29 C30 1.522(7) yes
C29 H292 0.972 no
C29 H291 0.980 no
C30 C31 1.256(8) yes
C30 H301 0.947 no
C31 H311 0.947 no
C31 H312 0.941 no

loop_
_geom_hbond_atom_site_label_D
_geom_hbond_atom_site_label_H
_geom_hbond_atom_site_label_A
_geom_hbond_site_symmetry_A
_geom_hbond_angle_DHA
_geom_hbond_distance_DH
_geom_hbond_distance_HA
_geom_hbond_distance_DA
_geom_hbond_publ_flag
C22 H222 N8 3_645 140.98(10) 0.978 2.502 3.320(6) yes
O9 H91 N24 3_655 175.18(11) 0.850 1.915 2.763(6) yes
